data_7151384
loop_
_publ_author_name
'Matthews, Susan E.'
'Felix, Vitor'
'Drew, Michael G. B.'
'Beer, Paul D.'

_publ_section_title
;
 Halo-Derivatised Calix[4]tubes
;
_journal_issue 7
_journal_name_full 'Organic &amp;  Biomolecular Chemistry'
_journal_page_first 1232
_journal_paper_doi 10.1039/b211303a
_journal_volume 1
_journal_year 2003
_chemical_formula_sum 'C109 H114 Br4 O7'
_chemical_formula_weight 1855.64
_space_group_IT_number 15
_symmetry_cell_setting monoclinic
_symmetry_space_group_name_Hall '-C 2yc'
_symmetry_space_group_name_H-M 'C 1 2/c 1'
_atom_sites_solution_hydrogens geom
_atom_sites_solution_primary direct
_atom_sites_solution_secondary difmap
_audit_creation_method SHELXL-97
_cell_angle_alpha 90.00
_cell_angle_beta 98.546(10)
_cell_angle_gamma 90.00
_cell_formula_units_Z 8
_cell_length_a 32.85(4)
_cell_length_b 13.692(19)
_cell_length_c 47.55(6)
_cell_measurement_temperature 293(2)
_cell_volume 21150(5)
_computing_cell_refinement XDS
_computing_data_collection 'XDS (Kabsch, 1991)'
_computing_data_reduction XDS
_computing_molecular_graphics PLATON(Spek,1994)
_computing_structure_refinement 'SHELXL-93 (Sheldrick, 1993)'
_computing_structure_solution 'SHELXS-86 (Sheldrick, 1990)'
_diffrn_ambient_temperature 293(2)
_diffrn_measurement_device 'Marresearch Image Plate'
_diffrn_measurement_method '95 frames at 2^o intervals, counting time 5 min.'
_diffrn_radiation_monochromator graphite
_diffrn_radiation_source 'fine-focus sealed tube'
_diffrn_radiation_type MoK\a
_diffrn_radiation_wavelength 0.71073
_diffrn_reflns_av_R_equivalents 0.0910
_diffrn_reflns_av_sigmaI/netI 0.3211
_diffrn_reflns_limit_h_max 34
_diffrn_reflns_limit_h_min 0
_diffrn_reflns_limit_k_max 14
_diffrn_reflns_limit_k_min -13
_diffrn_reflns_limit_l_max 50
_diffrn_reflns_limit_l_min -50
_diffrn_reflns_number 21071
_diffrn_reflns_theta_max 22.60
_diffrn_reflns_theta_min 1.79
_exptl_absorpt_coefficient_mu 1.572
_exptl_absorpt_correction_T_max 1.000
_exptl_absorpt_correction_T_min 0.441
_exptl_absorpt_correction_type DIFABS
_exptl_crystal_density_diffrn 1.165
_exptl_crystal_density_method 'not measured'
_exptl_crystal_F_000 7712
_refine_diff_density_max 0.839
_refine_diff_density_min -0.567
_refine_diff_density_rms 0.105
_refine_ls_extinction_coef 0.00025(6)
_refine_ls_extinction_expression Fc^*^=kFc[1+0.001xFc^2^\l^3^/sin(2\q)]^-1/4^
_refine_ls_extinction_method SHELXL
_refine_ls_goodness_of_fit_ref 0.918
_refine_ls_hydrogen_treatment mixed
_refine_ls_matrix_type full
_refine_ls_number_parameters 830
_refine_ls_number_reflns 12553
_refine_ls_number_restraints 48
_refine_ls_restrained_S_all 0.927
_refine_ls_R_factor_all 0.2825
_refine_ls_R_factor_gt 0.1262
_refine_ls_shift/su_max 0.102
_refine_ls_shift/su_mean 0.013
_refine_ls_structure_factor_coef Fsqd
_refine_ls_weighting_details 'calc w=1/[\s^2^(Fo^2^)+(0.1553P)^2^+0.0000P] where P=(Fo^2^+2Fc^2^)/3'
_refine_ls_weighting_scheme calc
_refine_ls_wR_factor_gt 0.3100
_refine_ls_wR_factor_ref 0.3511
_reflns_number_gt 3433
_reflns_number_total 12553
_reflns_threshold_expression >2sigma(I)
_cod_data_source_file b211303a.txt
_cod_data_source_block 12
_cod_original_cell_volume 21151(49)
_cod_original_sg_symbol_H-M C2/c
_cod_database_code 7151384

loop_
_symmetry_equiv_pos_as_xyz
'x, y, z'
'x, -y, z+1/2'
'x+1/2, y+1/2, z'
'x+1/2, -y+1/2, z+1/2'
'-x, -y, -z'
'-x, y, -z-1/2'
'-x+1/2, -y+1/2, -z'
'-x+1/2, y+1/2, -z-1/2'

loop_
_atom_site_label
_atom_site_type_symbol
_atom_site_fract_x
_atom_site_fract_y
_atom_site_fract_z
_atom_site_U_iso_or_equiv
_atom_site_adp_type
_atom_site_occupancy
_atom_site_symmetry_multiplicity
_atom_site_calc_flag
_atom_site_refinement_flags
_atom_site_disorder_assembly
_atom_site_disorder_group
Br1 Br 0.01593(7) 0.51714(16) 0.04123(5) 0.1371(10) Uani 1 1 d . . .
Br2 Br 0.06991(10) 0.0108(2) 0.07519(7) 0.2120(15) Uani 1 1 d . . .
Br3 Br 0.09585(7) 0.38843(17) -0.03631(5) 0.1568(11) Uani 1 1 d . . .
Br4 Br 0.15105(8) 0.89466(17) -0.00978(6) 0.1666(12) Uani 1 1 d . . .
C11 C 0.1255(5) 0.6082(10) 0.0889(3) 0.054(4) Uani 1 1 d . . .
C12 C 0.0904(6) 0.6007(12) 0.0699(4) 0.078(5) Uani 1 1 d . . .
H12 H 0.0843 0.6503 0.0566 0.093 Uiso 1 1 calc R . .
C13 C 0.0640(5) 0.5253(14) 0.0694(3) 0.063(4) Uani 1 1 d . . .
C14 C 0.0731(5) 0.4418(12) 0.0853(3) 0.060(5) Uani 1 1 d . . .
H14 H 0.0564 0.3867 0.0830 0.072 Uiso 1 1 calc R . .
C15 C 0.1070(7) 0.4448(12) 0.1042(4) 0.079(5) Uani 1 1 d . . .
C16 C 0.1347(6) 0.5281(13) 0.1078(3) 0.068(5) Uani 1 1 d . . .
C17 C 0.1243(4) 0.3507(10) 0.1212(3) 0.071(5) Uani 1 1 d . . .
H17A H 0.1503 0.3663 0.1328 0.085 Uiso 1 1 calc R . .
H17B H 0.1051 0.3308 0.1338 0.085 Uiso 1 1 calc R . .
C21 C 0.1303(7) 0.2700(12) 0.1022(3) 0.071(5) Uani 1 1 d . . .
C22 C 0.1012(7) 0.1963(15) 0.0980(4) 0.125(7) Uani 1 1 d . . .
H22 H 0.0779 0.1953 0.1069 0.149 Uiso 1 1 calc R . .
C23 C 0.1110(8) 0.1158(15) 0.0774(6) 0.121(9) Uani 1 1 d . . .
C24 C 0.1395(8) 0.1248(16) 0.0625(4) 0.107(7) Uani 1 1 d . . .
H24 H 0.1406 0.0775 0.0486 0.129 Uiso 1 1 calc R . .
C25 C 0.1691(6) 0.1961(13) 0.0643(4) 0.075(5) Uani 1 1 d . . .
C26 C 0.1641(6) 0.2680(15) 0.0866(4) 0.082(6) Uani 1 1 d . . .
C27 C 0.1987(5) 0.2077(12) 0.0452(4) 0.092(6) Uani 1 1 d . . .
H27A H 0.1971 0.1507 0.0329 0.110 Uiso 1 1 calc R . .
H27B H 0.2259 0.2081 0.0563 0.110 Uiso 1 1 calc R . .
C31 C 0.1946(7) 0.3035(16) 0.0252(3) 0.085(6) Uani 1 1 d . . .
C32 C 0.1546(5) 0.3080(12) 0.0057(4) 0.066(5) Uani 1 1 d . . .
H32 H 0.1354 0.2578 0.0044 0.079 Uiso 1 1 calc R . .
C33 C 0.1484(6) 0.3921(17) -0.0101(4) 0.088(7) Uani 1 1 d . . .
C34 C 0.1705(8) 0.4627(17) -0.0064(4) 0.093(6) Uani 1 1 d . . .
H34 H 0.1618 0.5185 -0.0168 0.111 Uiso 1 1 calc R . .
C35 C 0.2094(7) 0.4694(17) 0.0126(4) 0.095(6) Uani 1 1 d . . .
C36 C 0.2177(7) 0.3848(16) 0.0285(4) 0.090(6) Uani 1 1 d . . .
C37 C 0.2331(5) 0.5537(13) 0.0164(3) 0.077(5) Uani 1 1 d . . .
H37A H 0.2424 0.5702 -0.0015 0.093 Uiso 1 1 calc R . .
H37B H 0.2573 0.5408 0.0302 0.093 Uiso 1 1 calc R . .
C41 C 0.2113(5) 0.6363(14) 0.0259(5) 0.081(5) Uani 1 1 d . . .
C42 C 0.1915(7) 0.7257(18) 0.0086(4) 0.111(7) Uani 1 1 d . . .
H42 H 0.1979 0.7353 -0.0096 0.133 Uiso 1 1 calc R . .
C43 C 0.1659(7) 0.7893(13) 0.0182(6) 0.093(7) Uani 1 1 d . . .
C44 C 0.1535(6) 0.7808(14) 0.0423(5) 0.097(6) Uani 1 1 d . . .
H44 H 0.1332 0.8220 0.0473 0.116 Uiso 1 1 calc R . .
C45 C 0.1707(6) 0.7087(14) 0.0610(4) 0.080(6) Uani 1 1 d . . .
C46 C 0.1976(6) 0.6422(12) 0.0526(4) 0.072(5) Uani 1 1 d . . .
C47 C 0.1539(5) 0.6980(12) 0.0892(4) 0.093(6) Uani 1 1 d . . .
H47A H 0.1387 0.7563 0.0926 0.112 Uiso 1 1 calc R . .
H47B H 0.1767 0.6914 0.1045 0.112 Uiso 1 1 calc R . .
C51 C 0.3097(5) 0.6356(9) 0.1851(3) 0.053(4) Uani 1 1 d . . .
C52 C 0.3447(5) 0.6377(13) 0.2064(4) 0.075(5) Uani 1 1 d . . .
H52 H 0.3628 0.6901 0.2072 0.090 Uiso 1 1 calc R . .
C53 C 0.3521(5) 0.5662(14) 0.2252(3) 0.060(4) Uani 1 1 d . . .
C54 C 0.3261(6) 0.4886(13) 0.2247(4) 0.090(6) Uani 1 1 d . . .
H54 H 0.3320 0.4406 0.2385 0.108 Uiso 1 1 calc R . .
C55 C 0.2909(6) 0.4771(10) 0.2044(4) 0.068(5) Uani 1 1 d . . .
C56 C 0.2772(5) 0.5499(9) 0.1842(4) 0.061(5) Uani 1 1 d . . .
C57 C 0.2654(5) 0.3852(11) 0.2031(3) 0.086(5) Uani 1 1 d . . .
H57A H 0.2399 0.3956 0.1903 0.103 Uiso 1 1 calc R . .
H57B H 0.2585 0.3713 0.2218 0.103 Uiso 1 1 calc R . .
C61 C 0.2888(4) 0.2935(10) 0.1924(4) 0.065(5) Uani 1 1 d . . .
C62 C 0.3016(4) 0.2161(11) 0.2121(3) 0.076(5) Uani 1 1 d D . .
H62 H 0.2938 0.2198 0.2301 0.091 Uiso 1 1 calc R . .
C63 C 0.3243(5) 0.1378(9) 0.2062(3) 0.078(5) Uani 1 1 d D . .
C64 C 0.3372(5) 0.1423(11) 0.1793(4) 0.081(5) Uani 1 1 d D . .
H64 H 0.3560 0.0957 0.1751 0.097 Uiso 1 1 calc R . .
C65 C 0.3236(5) 0.2126(12) 0.1584(4) 0.067(5) Uani 1 1 d . . .
C66 C 0.2990(5) 0.2905(13) 0.1646(4) 0.070(5) Uani 1 1 d . . .
C67 C 0.3377(5) 0.2181(10) 0.1292(3) 0.074(5) Uani 1 1 d . . .
H67A H 0.3136 0.2286 0.1151 0.088 Uiso 1 1 calc R . .
H67B H 0.3491 0.1550 0.1253 0.088 Uiso 1 1 calc R . .
C71 C 0.3696(6) 0.2969(13) 0.1250(4) 0.069(5) Uani 1 1 d . . .
C72 C 0.4094(7) 0.2982(11) 0.1439(3) 0.066(5) Uani 1 1 d . . .
H72 H 0.4158 0.2477 0.1569 0.080 Uiso 1 1 calc R . .
C73 C 0.4355(5) 0.3670(14) 0.1429(3) 0.065(5) Uani 1 1 d . . .
C74 C 0.4268(6) 0.4485(11) 0.1237(4) 0.082(5) Uani 1 1 d . . .
H74 H 0.4458 0.4984 0.1229 0.098 Uiso 1 1 calc R . .
C75 C 0.3876(7) 0.4488(14) 0.1061(4) 0.076(5) Uani 1 1 d . . .
C76 C 0.3641(5) 0.3711(13) 0.1055(4) 0.051(4) Uani 1 1 d . . .
C77 C 0.3774(4) 0.5375(10) 0.0881(3) 0.068(4) Uani 1 1 d . . .
H77A H 0.3988 0.5478 0.0763 0.082 Uiso 1 1 calc R . .
H77B H 0.3518 0.5265 0.0755 0.082 Uiso 1 1 calc R . .
C81 C 0.3735(6) 0.6268(13) 0.1053(4) 0.074(5) Uani 1 1 d . . .
C82 C 0.4030(5) 0.7065(11) 0.1098(3) 0.082(5) Uani 1 1 d D . .
H82 H 0.4257 0.7013 0.1002 0.098 Uiso 1 1 calc R . .
C83 C 0.4019(5) 0.7902(10) 0.1267(3) 0.104(8) Uani 1 1 d D . .
C84 C 0.3688(5) 0.7845(9) 0.1425(3) 0.083(6) Uani 1 1 d D . .
H84 H 0.3667 0.8361 0.1550 0.099 Uiso 1 1 calc R . .
C85 C 0.3358(5) 0.7042(11) 0.1419(3) 0.067(5) Uani 1 1 d . . .
C86 C 0.3432(6) 0.6294(9) 0.1221(3) 0.059(5) Uani 1 1 d . . .
C87 C 0.3025(5) 0.7085(9) 0.1609(3) 0.061(4) Uani 1 1 d . . .
H87A H 0.3016 0.7739 0.1686 0.073 Uiso 1 1 calc R . .
H87B H 0.2760 0.6954 0.1495 0.073 Uiso 1 1 calc R . .
C151 C 0.1701(5) 0.5686(11) 0.1569(4) 0.092(5) Uiso 1 1 d . . .
H15A H 0.1502 0.6211 0.1566 0.111 Uiso 1 1 calc R . .
H15B H 0.1603 0.5139 0.1669 0.111 Uiso 1 1 calc R . .
C152 C 0.2076(5) 0.5996(10) 0.1712(3) 0.076(5) Uiso 1 1 d . . .
H15C H 0.2069 0.5957 0.1915 0.091 Uiso 1 1 calc R . .
H15D H 0.2117 0.6675 0.1665 0.091 Uiso 1 1 calc R . .
C251 C 0.2291(6) 0.3158(12) 0.1062(4) 0.101(6) Uiso 1 1 d . . .
H25A H 0.2506 0.3386 0.0959 0.121 Uiso 1 1 calc R . .
H25B H 0.2301 0.2450 0.1062 0.121 Uiso 1 1 calc R . .
C252 C 0.2386(5) 0.3472(11) 0.1341(4) 0.096(6) Uiso 1 1 d . . .
H25C H 0.2260 0.3024 0.1461 0.115 Uiso 1 1 calc R . .
H25D H 0.2260 0.4106 0.1356 0.115 Uiso 1 1 calc R . .
C351 C 0.2938(6) 0.3501(12) 0.0369(4) 0.112(6) Uiso 1 1 d . . .
H35A H 0.3038 0.4082 0.0285 0.134 Uiso 1 1 calc R . .
H35B H 0.2886 0.3004 0.0223 0.134 Uiso 1 1 calc R . .
C352 C 0.3256(4) 0.3140(10) 0.0608(3) 0.074(4) Uiso 1 1 d . . .
H35C H 0.3200 0.2463 0.0648 0.088 Uiso 1 1 calc R . .
H35D H 0.3527 0.3171 0.0550 0.088 Uiso 1 1 calc R . .
C451 C 0.2418(6) 0.5998(14) 0.0995(5) 0.152(8) Uiso 1 1 d . . .
H45A H 0.2408 0.6697 0.1025 0.182 Uiso 1 1 calc R . .
H45B H 0.2366 0.5652 0.1164 0.182 Uiso 1 1 calc R . .
C452 C 0.2786(6) 0.5696(12) 0.0900(4) 0.119(6) Uiso 1 1 d . . .
H45C H 0.2875 0.6167 0.0770 0.142 Uiso 1 1 calc R . .
H45D H 0.2753 0.5062 0.0808 0.142 Uiso 1 1 calc R . .
C500 C 0.3873(6) 0.5802(13) 0.2501(4) 0.106(6) Uiso 1 1 d . . .
C501 C 0.4258(7) 0.6147(17) 0.2360(5) 0.220(11) Uiso 1 1 d . . .
H50A H 0.4193 0.6746 0.2259 0.264 Uiso 1 1 calc R . .
H50B H 0.4325 0.5654 0.2231 0.264 Uiso 1 1 calc R . .
H50C H 0.4489 0.6250 0.2506 0.264 Uiso 1 1 calc R . .
C502 C 0.4063(8) 0.4927(19) 0.2610(6) 0.233(12) Uiso 1 1 d . . .
H50D H 0.4324 0.5074 0.2722 0.280 Uiso 1 1 calc R . .
H50E H 0.4104 0.4506 0.2456 0.280 Uiso 1 1 calc R . .
H50F H 0.3889 0.4607 0.2728 0.280 Uiso 1 1 calc R . .
C503 C 0.3859(8) 0.6679(19) 0.2651(6) 0.217(11) Uiso 1 1 d . . .
H50G H 0.3847 0.7201 0.2512 0.260 Uiso 1 1 calc R . .
H50H H 0.4122 0.6742 0.2773 0.260 Uiso 1 1 calc R . .
C504 C 0.3484(8) 0.6917(17) 0.2857(6) 0.168(9) Uiso 1 1 d . . .
C505 C 0.3039(7) 0.6697(15) 0.2722(5) 0.185(9) Uiso 1 1 d . . .
H50I H 0.2852 0.6954 0.2840 0.221 Uiso 1 1 calc R . .
H50J H 0.3001 0.6003 0.2703 0.221 Uiso 1 1 calc R . .
H50K H 0.2985 0.6996 0.2537 0.221 Uiso 1 1 calc R . .
C506 C 0.3595(6) 0.8007(12) 0.2915(4) 0.145(7) Uiso 1 1 d . . .
H50L H 0.3463 0.8398 0.2760 0.174 Uiso 1 1 calc R . .
H50M H 0.3888 0.8090 0.2933 0.174 Uiso 1 1 calc R . .
H50N H 0.3502 0.8210 0.3088 0.174 Uiso 1 1 calc R . .
C507 C 0.3605(12) 0.634(3) 0.3100(9) 0.38(2) Uiso 1 1 d . . .
H50O H 0.3365 0.6088 0.3167 0.458 Uiso 1 1 calc R . .
H50P H 0.3760 0.6735 0.3245 0.458 Uiso 1 1 calc R . .
H50Q H 0.3773 0.5811 0.3052 0.458 Uiso 1 1 calc R . .
C600 C 0.3324(4) 0.0455(9) 0.2254(3) 0.094(5) Uiso 1 1 d D . .
C601 C 0.3254(6) -0.0460(11) 0.2064(4) 0.221(11) Uiso 1 1 d D . .
H60A H 0.3256 -0.1031 0.2182 0.265 Uiso 1 1 calc R . .
H60B H 0.3469 -0.0510 0.1949 0.265 Uiso 1 1 calc R . .
H60C H 0.2993 -0.0410 0.1944 0.265 Uiso 1 1 calc R . .
C602 C 0.3785(5) 0.0450(12) 0.2381(4) 0.251(13) Uiso 1 1 d D . .
H60D H 0.3847 -0.0146 0.2489 0.301 Uiso 1 1 calc R . .
H60E H 0.3950 0.0458 0.2228 0.301 Uiso 1 1 calc R . .
C603 C 0.3039(6) 0.0408(14) 0.2478(4) 0.219(11) Uiso 1 1 d D . .
C604 C 0.3897(6) 0.1324(15) 0.2574(4) 0.300 Uiso 1 1 d D . .
C605 C 0.4061(6) 0.2178(13) 0.2413(4) 0.221(12) Uiso 1 1 d D . .
H60I H 0.3957 0.2125 0.2214 0.265 Uiso 1 1 calc R . .
H60J H 0.4356 0.2157 0.2440 0.265 Uiso 1 1 calc R . .
H60K H 0.3972 0.2785 0.2485 0.265 Uiso 1 1 calc R . .
C606 C 0.3496(6) 0.1742(16) 0.2689(5) 0.300 Uiso 1 1 d D . .
C607 C 0.4192(7) 0.1036(18) 0.2845(4) 0.300 Uiso 1 1 d D . .
H60O H 0.4442 0.0781 0.2792 0.360 Uiso 1 1 calc R . .
H60P H 0.4064 0.0547 0.2947 0.360 Uiso 1 1 calc R . .
H60Q H 0.4252 0.1601 0.2963 0.360 Uiso 1 1 calc R . .
C700 C 0.4751(6) 0.3598(13) 0.1632(5) 0.120(6) Uiso 1 1 d . . .
C701 C 0.5009(5) 0.2652(12) 0.1592(4) 0.115(6) Uiso 1 1 d . . .
H70A H 0.5247 0.2669 0.1740 0.139 Uiso 1 1 calc R . .
H70B H 0.4843 0.2101 0.1635 0.139 Uiso 1 1 calc R . .
C702 C 0.5070(6) 0.4553(13) 0.1594(4) 0.149(8) Uiso 1 1 d . . .
H70C H 0.5285 0.4576 0.1755 0.179 Uiso 1 1 calc R . .
H70D H 0.4917 0.5151 0.1584 0.179 Uiso 1 1 calc R . .
H70E H 0.5190 0.4470 0.1423 0.179 Uiso 1 1 calc R . .
C703 C 0.4718(8) 0.3809(19) 0.1934(6) 0.259(14) Uiso 1 1 d . . .
H70F H 0.4626 0.3234 0.2022 0.311 Uiso 1 1 calc R . .
H70G H 0.4524 0.4328 0.1944 0.311 Uiso 1 1 calc R . .
H70H H 0.4982 0.4001 0.2033 0.311 Uiso 1 1 calc R . .
C704 C 0.5170(7) 0.2399(13) 0.1315(5) 0.124(7) Uiso 1 1 d . . .
C705 C 0.4849(8) 0.2452(18) 0.1096(5) 0.222(12) Uiso 1 1 d . . .
H70I H 0.4822 0.1841 0.0996 0.266 Uiso 1 1 calc R . .
H70J H 0.4900 0.2964 0.0968 0.266 Uiso 1 1 calc R . .
H70K H 0.4599 0.2588 0.1171 0.266 Uiso 1 1 calc R . .
C706 C 0.5343(6) 0.1319(13) 0.1391(4) 0.160(8) Uiso 1 1 d . . .
H70L H 0.5167 0.0991 0.1505 0.192 Uiso 1 1 calc R . .
H70M H 0.5616 0.1361 0.1495 0.192 Uiso 1 1 calc R . .
H70N H 0.5350 0.0959 0.1219 0.192 Uiso 1 1 calc R . .
C707 C 0.5641(9) 0.280(2) 0.1313(6) 0.272(15) Uiso 1 1 d . . .
H70O H 0.5817 0.2260 0.1282 0.327 Uiso 1 1 calc R . .
H70P H 0.5740 0.3102 0.1492 0.327 Uiso 1 1 calc R . .
H70Q H 0.5641 0.3266 0.1162 0.327 Uiso 1 1 calc R . .
C800 C 0.4275(5) 0.8867(11) 0.1370(3) 0.136(7) Uiso 1 1 d D . .
C801 C 0.4177(7) 0.9059(18) 0.1694(4) 0.300 Uiso 1 1 d D . .
C802 C 0.4710(5) 0.8647(14) 0.1404(4) 0.300 Uiso 1 1 d D . .
H80D H 0.4861 0.9253 0.1394 0.360 Uiso 1 1 calc R . .
H80E H 0.4763 0.8239 0.1247 0.360 Uiso 1 1 calc R . .
C803 C 0.4056(5) 0.9711(10) 0.1210(4) 0.164(8) Uiso 1 1 d D . .
H80F H 0.4248 1.0235 0.1199 0.197 Uiso 1 1 calc R . .
H80G H 0.3837 0.9932 0.1307 0.197 Uiso 1 1 calc R . .
H80H H 0.3945 0.9504 0.1021 0.197 Uiso 1 1 calc R . .
C804 C 0.4883(5) 0.8112(12) 0.1693(4) 0.177(9) Uiso 1 1 d D . .
C805 C 0.4851(7) 0.8675(17) 0.1966(4) 0.300 Uiso 1 1 d D . .
C806 C 0.5357(5) 0.8049(18) 0.1670(5) 0.300 Uiso 1 1 d D . .
H80L H 0.5448 0.8660 0.1603 0.360 Uiso 1 1 calc R . .
H80M H 0.5402 0.7539 0.1540 0.360 Uiso 1 1 calc R . .
H80N H 0.5509 0.7909 0.1854 0.360 Uiso 1 1 calc R . .
C807 C 0.4695(5) 0.7102(10) 0.1708(3) 0.114(6) Uiso 1 1 d D . .
O150 O 0.1730(3) 0.5390(6) 0.1274(2) 0.065(3) Uani 1 1 d . . .
O250 O 0.1924(3) 0.3437(6) 0.09157(18) 0.061(3) Uani 1 1 d . . .
O350 O 0.2548(4) 0.3731(6) 0.0483(2) 0.071(3) Uani 1 1 d . . .
O450 O 0.2123(3) 0.5651(6) 0.0716(2) 0.062(3) Uani 1 1 d . . .
O550 O 0.2413(3) 0.5442(6) 0.16460(19) 0.066(3) Uani 1 1 d . . .
O650 O 0.2817(3) 0.3552(6) 0.1454(2) 0.060(3) Uani 1 1 d . . .
O750 O 0.3256(3) 0.3712(6) 0.0862(2) 0.072(3) Uani 1 1 d . . .
O850 O 0.3099(3) 0.5646(6) 0.11910(18) 0.063(3) Uani 1 1 d . . .
O980 O 0.4024(8) 0.4026(17) 0.0219(5) 0.144(9) Uiso 0.50 1 d P . .
O981 O 0.2904(7) 0.0161(15) 0.0750(5) 0.120(8) Uiso 0.50 1 d P . .
O982 O 0.0405(7) 0.7981(16) 0.0159(5) 0.135(9) Uiso 0.50 1 d P . .
O983 O 0.2508(10) 0.890(2) 0.0836(7) 0.192(12) Uiso 0.50 1 d P . .
O984 O 0.2985(10) 0.850(2) 0.0716(7) 0.189(12) Uiso 0.50 1 d P . .
O985 O 0.2791(10) 0.981(2) 0.1161(7) 0.206(13) Uiso 0.50 1 d P . .
O986 O -0.0297(12) 0.771(3) -0.0187(8) 0.252(17) Uiso 0.50 1 d P . .
O987 O 0.0587(11) 0.704(2) -0.0127(8) 0.227(14) Uiso 0.50 1 d P . .
O988 O 0.2351(10) 1.030(2) 0.1509(7) 0.211(14) Uiso 0.50 1 d P . .
O989 O 0.0293(11) 0.779(2) -0.0506(8) 0.234(15) Uiso 0.50 1 d P . .
O990 O 0.4530(12) 0.386(3) 0.0361(8) 0.244(16) Uiso 0.50 1 d P . .
O991 O 0.1694(10) 0.942(2) 0.1357(7) 0.220(14) Uiso 0.50 1 d P . .

loop_
_atom_site_aniso_label
_atom_site_aniso_U_11
_atom_site_aniso_U_22
_atom_site_aniso_U_33
_atom_site_aniso_U_23
_atom_site_aniso_U_13
_atom_site_aniso_U_12
Br1 0.1090(19) 0.1582(19) 0.131(2) 0.0182(15) -0.0250(15) -0.0061(14)
Br2 0.234(3) 0.162(2) 0.240(4) -0.029(2) 0.037(3) -0.074(2)
Br3 0.135(2) 0.176(2) 0.141(2) -0.0123(17) -0.0400(17) 0.0175(16)
Br4 0.157(2) 0.167(2) 0.176(3) 0.0934(19) 0.0250(19) 0.0163(17)
C11 0.046(13) 0.059(11) 0.060(12) 0.014(9) 0.019(10) 0.003(9)
C12 0.069(15) 0.065(12) 0.093(15) 0.023(10) -0.005(12) -0.009(11)
C13 0.068(13) 0.073(12) 0.040(11) 0.010(9) -0.016(9) 0.013(11)
C14 0.037(12) 0.093(14) 0.045(12) -0.009(10) -0.011(9) -0.010(10)
C15 0.094(17) 0.069(13) 0.088(16) 0.015(11) 0.056(14) -0.005(13)
C16 0.083(16) 0.076(13) 0.054(13) 0.012(10) 0.043(12) 0.040(12)
C17 0.081(13) 0.071(11) 0.065(12) -0.006(10) 0.024(10) -0.018(9)
C21 0.088(17) 0.080(14) 0.040(12) -0.009(10) -0.006(11) -0.006(12)
C22 0.14(2) 0.104(15) 0.131(19) -0.038(14) 0.028(15) -0.043(15)
C23 0.13(2) 0.094(16) 0.13(2) 0.010(16) 0.004(16) -0.072(15)
C24 0.14(2) 0.118(18) 0.060(16) 0.014(12) -0.003(14) -0.036(17)
C25 0.095(17) 0.063(12) 0.069(15) -0.025(10) 0.013(12) -0.025(12)
C26 0.067(16) 0.115(18) 0.059(15) 0.039(14) -0.001(13) 0.013(13)
C27 0.089(16) 0.095(14) 0.096(16) -0.032(12) 0.027(13) -0.013(11)
C31 0.109(19) 0.101(17) 0.042(13) -0.014(12) 0.002(13) 0.047(14)
C32 0.069(15) 0.054(12) 0.078(14) -0.010(10) 0.023(12) -0.014(10)
C33 0.055(15) 0.069(14) 0.132(19) -0.033(15) -0.011(12) 0.006(12)
C34 0.11(2) 0.13(2) 0.051(14) 0.003(13) 0.023(15) 0.036(16)
C35 0.11(2) 0.12(2) 0.053(14) 0.014(14) 0.008(14) 0.009(15)
C36 0.12(2) 0.082(15) 0.066(16) 0.017(13) 0.022(14) -0.023(15)
C37 0.060(13) 0.081(12) 0.087(14) -0.025(11) -0.003(10) 0.010(12)
C41 0.088(15) 0.085(14) 0.073(16) 0.026(13) 0.018(12) -0.022(11)
C42 0.13(2) 0.14(2) 0.063(15) 0.013(16) 0.021(15) -0.088(16)
C43 0.108(19) 0.071(13) 0.10(2) 0.018(13) 0.028(15) 0.029(12)
C44 0.098(17) 0.104(15) 0.089(18) 0.018(15) 0.014(15) 0.033(12)
C45 0.075(15) 0.063(12) 0.093(18) -0.011(13) -0.012(13) 0.005(11)
C46 0.081(15) 0.062(13) 0.065(16) -0.016(12) -0.014(12) -0.019(12)
C47 0.087(15) 0.112(14) 0.086(16) 0.034(11) 0.033(12) -0.002(12)
C51 0.072(13) 0.030(9) 0.071(13) 0.019(8) 0.054(11) 0.015(9)
C52 0.054(14) 0.095(14) 0.070(14) -0.006(11) -0.011(11) -0.009(10)
C53 0.042(12) 0.086(12) 0.043(12) -0.012(10) -0.021(9) 0.005(11)
C54 0.108(18) 0.077(13) 0.074(15) 0.001(11) -0.025(13) -0.001(13)
C55 0.121(17) 0.019(9) 0.068(14) -0.009(9) 0.031(12) -0.006(10)
C56 0.093(15) 0.024(9) 0.073(13) -0.010(9) 0.035(11) 0.020(10)
C57 0.109(15) 0.095(13) 0.052(12) -0.002(9) 0.004(10) 0.026(12)
C61 0.037(11) 0.052(10) 0.110(16) 0.005(11) 0.026(11) 0.005(8)
C62 0.094(14) 0.076(12) 0.058(12) 0.015(10) 0.007(10) 0.019(10)
C63 0.096(14) 0.056(10) 0.081(15) -0.019(10) 0.010(11) 0.041(10)
C64 0.108(15) 0.075(11) 0.067(14) 0.034(11) 0.036(11) 0.047(10)
C65 0.067(13) 0.072(11) 0.068(14) -0.014(11) 0.032(11) 0.004(10)
C66 0.084(14) 0.077(13) 0.060(15) -0.009(11) 0.043(12) -0.008(11)
C67 0.077(14) 0.067(10) 0.085(15) -0.001(9) 0.039(11) 0.021(10)
C71 0.082(16) 0.073(13) 0.049(12) -0.007(10) -0.006(11) -0.016(11)
C72 0.109(18) 0.036(10) 0.056(13) -0.002(8) 0.021(13) 0.017(11)
C73 0.051(13) 0.070(12) 0.070(13) -0.022(11) -0.007(10) 0.012(11)
C74 0.100(18) 0.066(12) 0.080(14) 0.002(11) 0.018(13) 0.024(11)
C75 0.078(17) 0.084(15) 0.068(14) 0.027(11) 0.013(12) 0.020(13)
C76 0.060(14) 0.042(11) 0.055(13) -0.019(10) 0.017(11) 0.020(10)
C77 0.058(12) 0.081(11) 0.067(12) -0.009(11) 0.013(9) -0.014(9)
C81 0.075(15) 0.087(15) 0.067(14) -0.018(11) 0.029(11) 0.019(11)
C82 0.097(15) 0.088(12) 0.072(13) -0.017(10) 0.047(11) -0.010(12)
C83 0.076(15) 0.21(2) 0.028(11) -0.036(12) 0.006(10) 0.096(14)
C84 0.128(17) 0.038(9) 0.067(13) -0.031(8) -0.035(12) 0.028(11)
C85 0.067(13) 0.067(12) 0.058(13) 0.017(10) -0.014(10) -0.030(10)
C86 0.110(17) 0.013(8) 0.050(12) -0.001(8) -0.006(11) 0.003(10)
C87 0.072(13) 0.058(10) 0.052(11) -0.014(9) 0.006(10) -0.034(9)
O150 0.058(8) 0.083(7) 0.055(8) -0.015(5) 0.013(6) 0.011(6)
O250 0.062(8) 0.059(6) 0.062(7) -0.012(5) 0.001(6) -0.014(6)
O350 0.080(9) 0.081(7) 0.047(7) 0.002(5) -0.007(7) 0.006(6)
O450 0.071(8) 0.056(6) 0.055(7) 0.009(5) -0.001(5) 0.010(5)
O550 0.067(8) 0.081(7) 0.044(7) -0.008(5) -0.016(6) -0.003(6)
O650 0.089(9) 0.040(5) 0.050(7) 0.013(5) 0.004(6) 0.009(5)
O750 0.088(9) 0.072(7) 0.056(7) -0.012(6) 0.011(7) -0.002(6)
O850 0.078(8) 0.050(6) 0.062(8) -0.003(5) 0.019(6) -0.006(6)

loop_
_atom_type_symbol
_atom_type_description
_atom_type_scat_dispersion_real
_atom_type_scat_dispersion_imag
_atom_type_scat_source
C C 0.0033 0.0016 'International Tables Vol C Tables 4.2.6.8 and 6.1.1.4'
H H 0.0000 0.0000 'International Tables Vol C Tables 4.2.6.8 and 6.1.1.4'
N N 0.0061 0.0033 'International Tables Vol C Tables 4.2.6.8 and 6.1.1.4'
O O 0.0106 0.0060 'International Tables Vol C Tables 4.2.6.8 and 6.1.1.4'
Br Br -0.2901 2.4595 'International Tables Vol C Tables 4.2.6.8 and 6.1.1.4'
Cl Cl 0.1484 0.1585 'International Tables Vol C Tables 4.2.6.8 and 6.1.1.4'

loop_
_geom_angle_atom_site_label_1
_geom_angle_atom_site_label_2
_geom_angle_atom_site_label_3
_geom_angle
_geom_angle_site_symmetry_1
_geom_angle_site_symmetry_3
_geom_angle_publ_flag
C12 C11 C16 116.1(15) . . ?
C12 C11 C47 121.2(15) . . ?
C16 C11 C47 122.6(17) . . ?
C13 C12 C11 123.5(15) . . ?
C12 C13 C14 122.5(14) . . ?
C12 C13 Br1 121.3(14) . . ?
C14 C13 Br1 115.2(14) . . ?
C15 C14 C13 116.1(15) . . ?
C14 C15 C16 123.7(16) . . ?
C14 C15 C17 121.6(18) . . ?
C16 C15 C17 114.1(17) . . ?
C11 C16 C15 117.4(17) . . ?
C11 C16 O150 114.0(17) . . ?
C15 C16 O150 128.5(15) . . ?
C21 C17 C15 111.8(13) . . ?
C22 C21 C26 119.1(18) . . ?
C22 C21 C17 119(2) . . ?
C26 C21 C17 121.6(18) . . ?
C21 C22 C23 114.2(18) . . ?
C24 C23 C22 122(2) . . ?
C24 C23 Br2 127(2) . . ?
C22 C23 Br2 110.6(19) . . ?
C23 C24 C25 128(2) . . ?
C24 C25 C27 125.3(19) . . ?
C24 C25 C26 111.6(19) . . ?
C27 C25 C26 122.7(17) . . ?
O250 C26 C21 117(2) . . ?
O250 C26 C25 118.5(19) . . ?
C21 C26 C25 124.5(19) . . ?
C25 C27 C31 117.3(15) . . ?
C36 C31 C32 117.9(18) . . ?
C36 C31 C27 127.5(18) . . ?
C32 C31 C27 113(2) . . ?
C33 C32 C31 114.9(15) . . ?
C34 C33 C32 124(2) . . ?
C34 C33 Br3 124(2) . . ?
C32 C33 Br3 111.7(17) . . ?
C33 C34 C35 127(2) . . ?
C36 C35 C37 124(2) . . ?
C36 C35 C34 112(2) . . ?
C37 C35 C34 124(2) . . ?
C31 C36 C35 125(2) . . ?
C31 C36 O350 113.2(19) . . ?
C35 C36 O350 122(2) . . ?
C35 C37 C41 113.3(15) . . ?
C46 C41 C37 124.3(17) . . ?
C46 C41 C42 105.3(17) . . ?
C37 C41 C42 130(2) . . ?
C43 C42 C41 124.6(18) . . ?
C44 C43 C42 123(2) . . ?
C44 C43 Br4 126.2(19) . . ?
C42 C43 Br4 111(2) . . ?
C43 C44 C45 119(2) . . ?
C46 C45 C44 121(2) . . ?
C46 C45 C47 121.4(18) . . ?
C44 C45 C47 118(2) . . ?
C45 C46 C41 127.2(18) . . ?
C45 C46 O450 118.9(19) . . ?
C41 C46 O450 113.8(18) . . ?
C45 C47 C11 111.5(14) . . ?
C52 C51 C87 123.3(15) . . ?
C52 C51 C56 120.5(13) . . ?
C87 C51 C56 116.1(15) . . ?
C53 C52 C51 121.1(15) . . ?
C52 C53 C54 120.8(15) . . ?
C52 C53 C500 118.0(18) . . ?
C54 C53 C500 120.7(18) . . ?
C53 C54 C55 123.6(15) . . ?
C54 C55 C56 122.5(15) . . ?
C54 C55 C57 121.4(16) . . ?
C56 C55 C57 116.2(17) . . ?
O550 C56 C55 124.8(15) . . ?
O550 C56 C51 124.0(14) . . ?
C55 C56 C51 111.1(15) . . ?
C55 C57 C61 112.3(12) . . ?
C66 C61 C62 120.2(14) . . ?
C66 C61 C57 120.9(14) . . ?
C62 C61 C57 118.8(15) . . ?
C63 C62 C61 124.4(14) . . ?
C62 C63 C64 113.7(12) . . ?
C62 C63 C600 124.8(13) . . ?
C64 C63 C600 121.2(12) . . ?
C63 C64 C65 124.4(13) . . ?
C66 C65 C64 120.5(16) . . ?
C66 C65 C67 114.5(15) . . ?
C64 C65 C67 124.6(15) . . ?
O650 C66 C65 124.4(16) . . ?
O650 C66 C61 118.9(15) . . ?
C65 C66 C61 116.3(16) . . ?
C65 C67 C71 117.2(13) . . ?
C76 C71 C72 114.9(15) . . ?
C76 C71 C67 125.7(17) . . ?
C72 C71 C67 119.3(17) . . ?
C73 C72 C71 121.7(15) . . ?
C72 C73 C74 121.5(16) . . ?
C72 C73 C700 116.5(19) . . ?
C74 C73 C700 122.0(19) . . ?
C75 C74 C73 116.8(16) . . ?
C76 C75 C74 119.1(16) . . ?
C76 C75 C77 124.4(19) . . ?
C74 C75 C77 116.5(18) . . ?
C75 C76 C71 124.6(17) . . ?
C75 C76 O750 117.9(17) . . ?
C71 C76 O750 116.5(17) . . ?
C81 C77 C75 112.5(13) . . ?
C86 C81 C82 114.9(15) . . ?
C86 C81 C77 118.4(16) . . ?
C82 C81 C77 125.9(16) . . ?
C83 C82 C81 128.5(14) . . ?
C82 C83 C84 110.4(13) . . ?
C82 C83 C800 142.2(15) . . ?
C84 C83 C800 107.0(11) . . ?
C83 C84 C85 128.6(13) . . ?
C86 C85 C87 128.8(14) . . ?
C86 C85 C84 109.4(15) . . ?
C87 C85 C84 121.9(15) . . ?
C81 C86 O850 123.3(15) . . ?
C81 C86 C85 127.9(16) . . ?
O850 C86 C85 108.1(16) . . ?
C51 C87 C85 112.4(12) . . ?
C152 C151 O150 111.9(14) . . ?
C151 C152 O550 113.4(13) . . ?
O250 C251 C252 117.5(15) . . ?
C251 C252 O650 116.7(15) . . ?
O350 C351 C352 109.3(14) . . ?
O750 C352 C351 111.5(13) . . ?
C452 C451 O450 95.0(15) . . ?
C451 C452 O850 102.0(15) . . ?
C503 C500 C502 126(2) . . ?
C503 C500 C53 114.8(18) . . ?
C502 C500 C53 114.6(19) . . ?
C503 C500 C501 92.7(17) . . ?
C502 C500 C501 94.1(18) . . ?
C53 C500 C501 105.5(16) . . ?
C500 C503 C504 122(2) . . ?
C507 C504 C505 112(3) . . ?
C507 C504 C506 111(3) . . ?
C505 C504 C506 116(2) . . ?
C507 C504 C503 103(2) . . ?
C505 C504 C503 116(2) . . ?
C506 C504 C503 96.6(18) . . ?
C603 C600 C601 108.8(11) . . ?
C603 C600 C602 113.2(12) . . ?
C601 C600 C602 106.2(11) . . ?
C603 C600 C63 112.0(12) . . ?
C601 C600 C63 108.6(11) . . ?
C602 C600 C63 107.8(11) . . ?
C604 C602 C600 111.7(11) . . ?
C602 C604 C605 111.8(14) . . ?
C602 C604 C607 111.6(14) . . ?
C605 C604 C607 112.7(13) . . ?
C602 C604 C606 110.4(13) . . ?
C605 C604 C606 105.3(14) . . ?
C607 C604 C606 104.7(14) . . ?
C703 C700 C73 115.4(19) . . ?
C703 C700 C701 113.2(19) . . ?
C73 C700 C701 114.0(16) . . ?
C703 C700 C702 95.0(17) . . ?
C73 C700 C702 111.7(16) . . ?
C701 C700 C702 105.5(15) . . ?
C704 C701 C700 123.5(16) . . ?
C705 C704 C701 108(2) . . ?
C705 C704 C706 115.3(19) . . ?
C701 C704 C706 99.9(16) . . ?
C705 C704 C707 127(2) . . ?
C701 C704 C707 112.2(18) . . ?
C706 C704 C707 90.3(16) . . ?
C802 C800 C803 127.3(14) . . ?
C802 C800 C83 109.1(12) . . ?
C803 C800 C83 106.8(11) . . ?
C802 C800 C801 104.8(12) . . ?
C803 C800 C801 101.9(11) . . ?
C83 C800 C801 104.5(12) . . ?
C800 C802 C804 114.5(11) . . ?
C807 C804 C805 109.8(13) . . ?
C807 C804 C806 111.5(13) . . ?
C805 C804 C806 106.2(13) . . ?
C807 C804 C802 111.5(12) . . ?
C805 C804 C802 116.2(13) . . ?
C806 C804 C802 101.3(12) . . ?
C16 O150 C151 117.6(11) . . ?
C251 O250 C26 113.6(12) . . ?
C36 O350 C351 118.4(12) . . ?
C46 O450 C451 114.4(11) . . ?
C56 O550 C152 115.8(11) . . ?
C66 O650 C252 119.9(11) . . ?
C352 O750 C76 115.1(10) . . ?
C86 O850 C452 117.0(10) . . ?

loop_
_geom_bond_atom_site_label_1
_geom_bond_atom_site_label_2
_geom_bond_distance
_geom_bond_site_symmetry_2
_geom_bond_publ_flag
Br1 C13 1.915(14) . ?
Br2 C23 1.963(19) . ?
Br3 C33 1.972(19) . ?
Br4 C43 1.97(2) . ?
C11 C12 1.358(17) . ?
C11 C16 1.422(17) . ?
C11 C47 1.542(18) . ?
C12 C13 1.348(17) . ?
C13 C14 1.379(17) . ?
C14 C15 1.322(19) . ?
C15 C16 1.45(2) . ?
C15 C17 1.582(19) . ?
C16 O150 1.456(18) . ?
C17 C21 1.459(18) . ?
C21 C22 1.38(2) . ?
C21 C26 1.42(2) . ?
C22 C23 1.54(3) . ?
C23 C24 1.26(2) . ?
C24 C25 1.37(2) . ?
C25 C27 1.44(2) . ?
C25 C26 1.47(2) . ?
C26 O250 1.388(18) . ?
C27 C31 1.61(2) . ?
C31 C36 1.34(2) . ?
C31 C32 1.490(19) . ?
C32 C33 1.38(2) . ?
C33 C34 1.21(2) . ?
C34 C35 1.46(2) . ?
C35 C36 1.39(2) . ?
C35 C37 1.39(2) . ?
C36 O350 1.44(2) . ?
C37 C41 1.45(2) . ?
C41 C46 1.41(2) . ?
C41 C42 1.56(2) . ?
C42 C43 1.33(2) . ?
C43 C44 1.28(2) . ?
C44 C45 1.39(2) . ?
C45 C46 1.37(2) . ?
C45 C47 1.53(2) . ?
C46 O450 1.424(17) . ?
C51 C52 1.414(18) . ?
C51 C87 1.517(17) . ?
C51 C56 1.582(19) . ?
C52 C53 1.325(18) . ?
C53 C54 1.361(19) . ?
C53 C500 1.54(2) . ?
C54 C55 1.40(2) . ?
C55 C56 1.410(18) . ?
C55 C57 1.509(18) . ?
C56 O550 1.394(16) . ?
C57 C61 1.595(18) . ?
C61 C66 1.413(18) . ?
C61 C62 1.434(17) . ?
C62 C63 1.358(13) . ?
C63 C64 1.406(13) . ?
C63 C600 1.559(13) . ?
C64 C65 1.408(18) . ?
C65 C66 1.395(18) . ?
C65 C67 1.529(18) . ?
C66 O650 1.337(17) . ?
C67 C71 1.539(19) . ?
C71 C76 1.369(19) . ?
C71 C72 1.473(19) . ?
C72 C73 1.280(17) . ?
C73 C74 1.441(19) . ?
C73 C700 1.50(2) . ?
C74 C75 1.43(2) . ?
C75 C76 1.314(19) . ?
C75 C77 1.496(19) . ?
C76 O750 1.448(16) . ?
C77 C81 1.487(18) . ?
C81 C86 1.365(18) . ?
C81 C82 1.456(19) . ?
C82 C83 1.405(14) . ?
C83 C84 1.412(14) . ?
C83 C800 1.603(15) . ?
C84 C85 1.544(18) . ?
C85 C86 1.437(19) . ?
C85 C87 1.519(18) . ?
C86 O850 1.400(16) . ?
C151 C152 1.383(17) . ?
C151 O150 1.476(16) . ?
C152 O550 1.414(15) . ?
C251 O250 1.355(16) . ?
C251 C252 1.386(18) . ?
C252 O650 1.441(16) . ?
C351 O350 1.495(17) . ?
C351 C352 1.509(18) . ?
C352 O750 1.439(14) . ?
C451 C452 1.41(2) . ?
C451 O450 1.60(2) . ?
C452 O850 1.598(18) . ?
C500 C503 1.40(2) . ?
C500 C502 1.41(2) . ?
C500 C501 1.59(3) . ?
C503 C504 1.72(3) . ?
C504 C507 1.40(4) . ?
C504 C505 1.54(3) . ?
C504 C506 1.55(2) . ?
C600 C603 1.520(14) . ?
C600 C601 1.541(13) . ?
C600 C602 1.544(14) . ?
C602 C604 1.519(15) . ?
C604 C605 1.538(17) . ?
C604 C607 1.543(16) . ?
C604 C606 1.603(17) . ?
C700 C703 1.49(3) . ?
C700 C701 1.58(2) . ?
C700 C702 1.70(2) . ?
C701 C704 1.53(2) . ?
C704 C705 1.37(2) . ?
C704 C706 1.61(2) . ?
C704 C707 1.64(3) . ?
C800 C802 1.448(14) . ?
C800 C803 1.505(13) . ?
C800 C801 1.640(16) . ?
C802 C804 1.585(15) . ?
C804 C807 1.521(15) . ?
C804 C805 1.525(16) . ?
C804 C806 1.579(15) . ?
